data_1534635
loop_
_publ_author_name
'Schmidt, T.'
'Altmeyer, R.O.'
'Jeitschko, W.'

_publ_section_title
;
 The lanthanoid polyantimonides with the ideal compositions Pr5 Sb12 and
 Nd5 Sb12 crystallizing with a new structure type and Ho2 Sb5 with (Dy2
 Sb5)-type structure
;
_journal_name_full 'Journal of Solid State Chemistry'
_journal_page_first 259
_journal_page_last 272
_journal_volume 173
_journal_year 2003
_chemical_formula_sum 'Nd8.303 Sb19.98'
_space_group_IT_number 8
_symmetry_space_group_name_Hall 'C -2y'
_symmetry_space_group_name_H-M 'C 1 m 1'
_cell_angle_alpha 90
_cell_angle_beta 95.42
_cell_angle_gamma 90
_cell_formula_units_Z 2
_cell_length_a 28.452
_cell_length_b 4.247
_cell_length_c 13.459
_cell_volume 1619.056
_citation_journal_id_ASTM JSSCBI
_cod_data_source_file Schmidt_JSSCBI_2003_764.cif
_cod_data_source_block Nd8.303Sb19.98
_cod_database_code 1534635

loop_
_symmetry_equiv_pos_as_xyz
x,y,z
x,-y,z
x+1/2,y+1/2,z
x+1/2,-y+1/2,z

loop_
_atom_site_label
_atom_site_type_symbol
_atom_site_fract_x
_atom_site_fract_y
_atom_site_fract_z
_atom_site_occupancy
_atom_site_U_iso_or_equiv
Sb13 Sb-1 0.51518 0 0.1893 1 0.0
Nd4 Nd+3 0.4269 0 0.6869 1 0.0
Sb19 Sb-1 0.8627 0 0.8087 1 0.0
Sb9 Sb-1 0.30972 0 0.6824 1 0.0
Sb18 Sb-1 0.7936 0 0.2665 1 0.0
Nd7 Nd+3 0.63958 0 0.538 1 0.0
Sb5 Sb-1 0.11656 0 0.0044 1 0.0
Nd5 Nd+3 0.46478 0 0.3952 1 0.0
Sb2 Sb-1 0.0094 0 0.761 1 0.0
Nd3 Nd+3 0.3241 0 0.4444 1 0.0
Sb11 Sb-1 0.4123 0 0.9416 1 0.0
Sb14 Sb-1 0.5327 0 0.599 1 0.0
Nd1 Nd+3 -0.0001 0 -0.0009 0.3 0.0
Nd6 Nd+3 0.59482 0 0.8192 1 0.0
Sb20 Sb-1 0.9054 0 0.5098 1 0.0
Sb6 Sb-1 0.15953 0 0.7179 1 0.0
Sb10 Sb-1 0.3674 0 0.2318 1 0.0
Sb17 Sb-1 0.7572 0 0.5524 1 0.0
Sb7 Sb-1 0.20765 0 0.424 1 0.0
Sb1 Sb-1 0.0093 0.244 0.9607 0.24 0.0
Sb15 Sb-1 0.6534 0 0.3003 1 0.0
Sb16 Sb-1 0.691 0 0.9936 1 0.0
Sb4 Sb-1 0.09124 0 0.2038 1 0.0
Sb8 Sb-1 0.2684 0 0.967 1 0.0
Sb3 Sb-1 0.0549 0 0.4457 1 0.0
Nd2 Nd+3 0.2151 0 0.1765 1 0.0
Nd8 Nd+3 0.74184 0 0.7887 1 0.0
Sb12 Sb-1 0.5093 0 0.972 0.49 0.0
Sb21 Sb-1 0.9417 0 0.2013 1 0.0
Nd9 Nd+3 0.84545 0 0.0486 1 0.0
